data_1569176
loop_
_publ_author_name
'Ettahiri, Walid'
'Dalbouha, Amal'
'Baouid, Abdesselam'
'Alsubari, Abdulsalam'
'Mague, Joel T.'
'Taleb, Mustapha'
'Ramli, Youssef'

_publ_section_title
;
 5,6,7,8-Tetrahydro-[1,2,4]triazolo[5,1-b]quinazolin-9(4H)-one
;
_journal_coeditor_code TK4091
_journal_issue 5
_journal_name_full IUCrData
_journal_paper_doi 10.1107/S2414314623004091
_journal_volume 8
_journal_year 2023
_chemical_formula_iupac 'C9 H10 N4 O'
_chemical_formula_moiety 'C9 H10 N4 O'
_chemical_formula_sum 'C9 H10 N4 O'
_chemical_formula_weight 190.21
_chemical_name_systematic
;
5,6,7,8-Tetrahydro-[1,2,4]triazolo[5,1-<i>b</i>]quinazolin-9(4<i>H</i>)-one
;
_space_group_crystal_system monoclinic
_space_group_IT_number 14
_space_group_name_Hall '-P 2ybc'
_space_group_name_H-M_alt 'P 1 21/c 1'
_atom_sites_solution_hydrogens mixed
_atom_sites_solution_primary dual
_atom_sites_solution_secondary difmap
_audit_creation_method SHELXL-2019/1
_cell_angle_alpha 90
_cell_angle_beta 113.5530(10)
_cell_angle_gamma 90
_cell_formula_units_Z 4
_cell_length_a 9.7925(3)
_cell_length_b 7.9648(3)
_cell_length_c 11.8039(4)
_cell_measurement_reflns_used 9958
_cell_measurement_temperature 150(2)
_cell_measurement_theta_max 72.3267
_cell_measurement_theta_min 4.0856
_cell_volume 843.95(5)
_computing_cell_refinement
;
<i>SAINT</i> (Bruker, 2021)
;
_computing_data_collection
;
<i>APEX4</i> (Bruker, 2021)
;
_computing_data_reduction
;
<i>SAINT</i> (Bruker, 2021)
;
_computing_molecular_graphics
;
<i>DIAMOND</i> (Brandenburg & Putz, 2012)
;
_computing_publication_material
;
<i>SHELXTL</i> (Sheldrick, 2008)
;
_computing_structure_refinement
;
<i>SHELXL2018/1</i> (Sheldrick, 2015<i>b</i>)
;
_computing_structure_solution
;
<i>SHELXT</i> (Sheldrick, 2015<i>a</i>)
;
_diffrn_ambient_temperature 150(2)
_diffrn_detector_area_resol_mean 7.3910
_diffrn_measured_fraction_theta_full 0.990
_diffrn_measured_fraction_theta_max 0.990
_diffrn_measurement_device 'Bruker D8 VENTURE PHOTON 3 CPAD'
_diffrn_measurement_device_type 'Bruker D8 VENTURE PHOTON 3 CPAD'
_diffrn_measurement_method '\f and \w scans'
_diffrn_radiation_monochromator mirror
_diffrn_radiation_type CuK\a
_diffrn_radiation_wavelength 1.54178
_diffrn_reflns_av_R_equivalents 0.0211
_diffrn_reflns_av_unetI/netI 0.0102
_diffrn_reflns_limit_h_max 12
_diffrn_reflns_limit_h_min -12
_diffrn_reflns_limit_k_max 9
_diffrn_reflns_limit_k_min -9
_diffrn_reflns_limit_l_max 14
_diffrn_reflns_limit_l_min -14
_diffrn_reflns_number 18079
_diffrn_reflns_theta_full 72.350
_diffrn_reflns_theta_max 72.374
_diffrn_reflns_theta_min 7.435
_diffrn_source 'INCOATEC I\mS micro----focus source'
_diffrn_source_current 1.0
_diffrn_source_power 0.05
_diffrn_source_voltage 50
_exptl_absorpt_coefficient_mu 0.859
_exptl_absorpt_correction_T_max 0.91
_exptl_absorpt_correction_T_min 0.84
_exptl_absorpt_correction_type multi-scan
_exptl_absorpt_process_details
;
(<i>SADABS</i>; Krause <i>et al.</i>, 2015)
;
_exptl_crystal_colour colourless
_exptl_crystal_density_diffrn 1.497
_exptl_crystal_density_method 'not measured'
_exptl_crystal_description column
_exptl_crystal_F_000 400
_exptl_crystal_size_max 0.357
_exptl_crystal_size_mid 0.146
_exptl_crystal_size_min 0.118
_refine_diff_density_max 0.237
_refine_diff_density_min -0.190
_refine_ls_extinction_method none
_refine_ls_goodness_of_fit_ref 1.068
_refine_ls_hydrogen_treatment mixed
_refine_ls_matrix_type full
_refine_ls_number_parameters 131
_refine_ls_number_reflns 1657
_refine_ls_number_restraints 0
_refine_ls_restrained_S_all 1.068
_refine_ls_R_factor_all 0.0303
_refine_ls_R_factor_gt 0.0300
_refine_ls_shift/su_max 0.001
_refine_ls_shift/su_mean 0.000
_refine_ls_structure_factor_coef Fsqd
_refine_ls_weighting_details 'w=1/[\s^2^(Fo^2^)+(0.0413P)^2^+0.2836P] where P=(Fo^2^+2Fc^2^)/3'
_refine_ls_weighting_scheme calc
_refine_ls_wR_factor_gt 0.0799
_refine_ls_wR_factor_ref 0.0801
_reflns_number_gt 1626
_reflns_number_total 1657
_reflns_threshold_expression 'I > 2\s(I)'
_cod_data_source_file tk4091.cif
_cod_data_source_block I
_cod_original_sg_symbol_H-M 'P 21/c'
_cod_database_code 1569176
_shelx_space_group_comment
;
The symmetry employed for this shelxl refinement is uniquely defined
by the following loop, which should always be used as a source of
symmetry information in preference to the above space-group names.
They are only intended as comments.
;
_shelx_estimated_absorpt_t_min 0.749
_shelx_estimated_absorpt_t_max 0.905

loop_
_space_group_symop_operation_xyz
'x, y, z'
'-x, y+1/2, -z+1/2'
'-x, -y, -z'
'x, -y-1/2, z-1/2'

loop_
_atom_site_type_symbol
_atom_site_label
_atom_site_fract_x
_atom_site_fract_y
_atom_site_fract_z
_atom_site_U_iso_or_equiv
_atom_site_adp_type
_atom_site_calc_flag
_atom_site_occupancy
_atom_site_disorder_assembly
_atom_site_disorder_group
O O1 0.26314(8) 0.43095(10) 0.61185(6) 0.0244(2) Uani d 1 . .
N N1 0.41264(9) 0.32811(10) 0.34454(7) 0.0175(2) Uani d 1 . .
H H1 0.4489(16) 0.3032(18) 0.2857(14) 0.034(4) Uiso d 1 . .
N N2 0.59918(9) 0.16425(10) 0.50516(7) 0.0183(2) Uani d 1 . .
N N3 0.51360(9) 0.22338(11) 0.65438(7) 0.0189(2) Uani d 1 . .
N N4 0.42719(9) 0.30291(10) 0.54577(7) 0.0168(2) Uani d 1 . .
C C1 0.30105(11) 0.40365(12) 0.52669(9) 0.0180(2) Uani d 1 . .
C C2 0.22902(11) 0.46080(12) 0.40036(9) 0.0180(2) Uani d 1 . .
C C3 0.08681(11) 0.55964(13) 0.36710(10) 0.0227(2) Uani d 1 . .
H H3A 0.111393 0.675596 0.398974 0.027 Uiso calc 1 . .
H H3B 0.025843 0.507898 0.407433 0.027 Uiso calc 1 . .
C C4 -0.00393(12) 0.56563(14) 0.22750(10) 0.0245(3) Uani d 1 . .
H H4A -0.050592 0.454782 0.198573 0.029 Uiso calc 1 . .
H H4B -0.084433 0.649834 0.208425 0.029 Uiso calc 1 . .
C C5 0.09473(12) 0.61123(13) 0.15965(9) 0.0236(2) Uani d 1 . .
H H5A 0.142182 0.721576 0.189077 0.028 Uiso calc 1 . .
H H5B 0.032941 0.620358 0.069973 0.028 Uiso calc 1 . .
C C6 0.21483(11) 0.47830(13) 0.18183(9) 0.0215(2) Uani d 1 . .
H H6A 0.169975 0.379239 0.129506 0.026 Uiso calc 1 . .
H H6B 0.292459 0.523786 0.156502 0.026 Uiso calc 1 . .
C C7 0.28651(11) 0.42377(12) 0.31498(9) 0.0172(2) Uani d 1 . .
C C8 0.48158(10) 0.26443(12) 0.45921(8) 0.0160(2) Uani d 1 . .
C C9 0.61124(11) 0.14311(12) 0.62317(9) 0.0185(2) Uani d 1 . .
H H9 0.686309 0.073934 0.680293 0.022 Uiso calc 1 . .

loop_
_atom_site_aniso_label
_atom_site_aniso_U_11
_atom_site_aniso_U_22
_atom_site_aniso_U_33
_atom_site_aniso_U_12
_atom_site_aniso_U_13
_atom_site_aniso_U_23
O1 0.0287(4) 0.0296(4) 0.0208(4) 0.0032(3) 0.0161(3) -0.0006(3)
N1 0.0201(4) 0.0205(4) 0.0139(4) 0.0001(3) 0.0089(3) -0.0007(3)
N2 0.0187(4) 0.0190(4) 0.0178(4) -0.0010(3) 0.0079(3) -0.0009(3)
N3 0.0206(4) 0.0212(4) 0.0143(4) -0.0004(3) 0.0063(3) 0.0019(3)
N4 0.0188(4) 0.0193(4) 0.0133(4) -0.0007(3) 0.0076(3) 0.0002(3)
C1 0.0195(5) 0.0171(5) 0.0196(5) -0.0020(4) 0.0102(4) -0.0016(4)
C2 0.0190(5) 0.0170(5) 0.0186(5) -0.0019(4) 0.0083(4) -0.0008(4)
C3 0.0218(5) 0.0230(5) 0.0254(5) 0.0030(4) 0.0115(4) 0.0009(4)
C4 0.0194(5) 0.0222(5) 0.0283(6) 0.0025(4) 0.0057(4) -0.0001(4)
C5 0.0258(5) 0.0211(5) 0.0189(5) 0.0010(4) 0.0037(4) 0.0013(4)
C6 0.0239(5) 0.0240(5) 0.0157(5) 0.0000(4) 0.0069(4) 0.0004(4)
C7 0.0178(5) 0.0161(5) 0.0175(5) -0.0030(3) 0.0067(4) -0.0011(4)
C8 0.0182(4) 0.0164(5) 0.0152(4) -0.0036(3) 0.0087(4) -0.0025(3)
C9 0.0182(5) 0.0188(5) 0.0176(5) -0.0015(4) 0.0063(4) 0.0006(4)

loop_
_atom_type_symbol
_atom_type_description
_atom_type_scat_dispersion_real
_atom_type_scat_dispersion_imag
_atom_type_scat_source
C C 0.0181 0.0091 'International Tables Vol C Tables 4.2.6.8 and 6.1.1.4'
H H 0.0000 0.0000 'International Tables Vol C Tables 4.2.6.8 and 6.1.1.4'
N N 0.0311 0.0180 'International Tables Vol C Tables 4.2.6.8 and 6.1.1.4'
O O 0.0492 0.0322 'International Tables Vol C Tables 4.2.6.8 and 6.1.1.4'

loop_
_geom_angle_atom_site_label_1
_geom_angle_atom_site_label_2
_geom_angle_atom_site_label_3
_geom_angle_site_symmetry_1
_geom_angle_site_symmetry_3
_geom_angle
_geom_angle_publ_flag
C8 N1 C7 . . 120.21(8) ?
C8 N1 H1 . . 119.2(9) ?
C7 N1 H1 . . 120.5(9) ?
C8 N2 C9 . . 101.49(8) ?
C9 N3 N4 . . 101.96(7) ?
C8 N4 N3 . . 108.42(8) ?
C8 N4 C1 . . 125.93(8) ?
N3 N4 C1 . . 125.63(8) ?
O1 C1 N4 . . 120.21(9) ?
O1 C1 C2 . . 127.54(9) ?
N4 C1 C2 . . 112.23(8) ?
C7 C2 C1 . . 121.15(9) ?
C7 C2 C3 . . 121.96(9) ?
C1 C2 C3 . . 116.88(9) ?
C2 C3 C4 . . 112.04(8) ?
C2 C3 H3A . . 109.2 ?
C4 C3 H3A . . 109.2 ?
C2 C3 H3B . . 109.2 ?
C4 C3 H3B . . 109.2 ?
H3A C3 H3B . . 107.9 ?
C5 C4 C3 . . 110.87(8) ?
C5 C4 H4A . . 109.5 ?
C3 C4 H4A . . 109.5 ?
C5 C4 H4B . . 109.5 ?
C3 C4 H4B . . 109.5 ?
H4A C4 H4B . . 108.1 ?
C4 C5 C6 . . 110.58(8) ?
C4 C5 H5A . . 109.5 ?
C6 C5 H5A . . 109.5 ?
C4 C5 H5B . . 109.5 ?
C6 C5 H5B . . 109.5 ?
H5A C5 H5B . . 108.1 ?
C7 C6 C5 . . 112.64(8) ?
C7 C6 H6A . . 109.1 ?
C5 C6 H6A . . 109.1 ?
C7 C6 H6B . . 109.1 ?
C5 C6 H6B . . 109.1 ?
H6A C6 H6B . . 107.8 ?
C2 C7 N1 . . 121.71(9) ?
C2 C7 C6 . . 123.29(9) ?
N1 C7 C6 . . 114.96(8) ?
N2 C8 N1 . . 129.96(9) ?
N2 C8 N4 . . 111.37(8) ?
N1 C8 N4 . . 118.66(9) ?
N3 C9 N2 . . 116.74(9) ?
N3 C9 H9 . . 121.6 ?
N2 C9 H9 . . 121.6 ?

loop_
_geom_bond_atom_site_label_1
_geom_bond_atom_site_label_2
_geom_bond_site_symmetry_2
_geom_bond_distance
_geom_bond_publ_flag
O1 C1 . 1.2222(12) ?
N1 C8 . 1.3471(12) ?
N1 C7 . 1.3724(13) ?
N1 H1 . 0.919(15) ?
N2 C8 . 1.3258(13) ?
N2 C9 . 1.3605(12) ?
N3 C9 . 1.3192(13) ?
N3 N4 . 1.3762(11) ?
N4 C8 . 1.3625(12) ?
N4 C1 . 1.4135(13) ?
C1 C2 . 1.4449(14) ?
C2 C7 . 1.3687(14) ?
C2 C3 . 1.5087(13) ?
C3 C4 . 1.5287(14) ?
C3 H3A . 0.9900 ?
C3 H3B . 0.9900 ?
C4 C5 . 1.5247(15) ?
C4 H4A . 0.9900 ?
C4 H4B . 0.9900 ?
C5 C6 . 1.5253(14) ?
C5 H5A . 0.9900 ?
C5 H5B . 0.9900 ?
C6 C7 . 1.5066(13) ?
C6 H6A . 0.9900 ?
C6 H6B . 0.9900 ?
C9 H9 . 0.9500 ?

loop_
_geom_hbond_atom_site_label_D
_geom_hbond_atom_site_label_H
_geom_hbond_atom_site_label_A
_geom_hbond_site_symmetry_A
_geom_hbond_distance_DH
_geom_hbond_distance_HA
_geom_hbond_distance_DA
_geom_hbond_angle_DHA
_geom_hbond_publ_flag
N1 H1 N3 4_565 0.919(15) 1.907(15) 2.8208(12) 173.1(13) yes
C9 H9 O1 2_646 0.95 2.57 3.3282(12) 137 yes

loop_
_geom_torsion_atom_site_label_1
_geom_torsion_atom_site_label_2
_geom_torsion_atom_site_label_3
_geom_torsion_atom_site_label_4
_geom_torsion_site_symmetry_1
_geom_torsion_site_symmetry_2
_geom_torsion_site_symmetry_3
_geom_torsion_site_symmetry_4
_geom_torsion
_geom_torsion_publ_flag
C9 N3 N4 C8 . . . . -0.54(10) ?
C9 N3 N4 C1 . . . . 177.90(9) ?
C8 N4 C1 O1 . . . . -179.38(9) ?
N3 N4 C1 O1 . . . . 2.46(15) ?
C8 N4 C1 C2 . . . . 1.78(14) ?
N3 N4 C1 C2 . . . . -176.39(8) ?
O1 C1 C2 C7 . . . . 178.33(10) ?
N4 C1 C2 C7 . . . . -2.93(13) ?
O1 C1 C2 C3 . . . . -2.81(15) ?
N4 C1 C2 C3 . . . . 175.93(8) ?
C7 C2 C3 C4 . . . . 16.83(14) ?
C1 C2 C3 C4 . . . . -162.02(9) ?
C2 C3 C4 C5 . . . . -47.48(12) ?
C3 C4 C5 C6 . . . . 62.20(11) ?
C4 C5 C6 C7 . . . . -43.86(11) ?
C1 C2 C7 N1 . . . . 1.46(15) ?
C3 C2 C7 N1 . . . . -177.34(9) ?
C1 C2 C7 C6 . . . . 179.19(9) ?
C3 C2 C7 C6 . . . . 0.39(15) ?
C8 N1 C7 C2 . . . . 1.57(14) ?
C8 N1 C7 C6 . . . . -176.34(8) ?
C5 C6 C7 C2 . . . . 13.45(14) ?
C5 C6 C7 N1 . . . . -168.67(8) ?
C9 N2 C8 N1 . . . . -178.78(10) ?
C9 N2 C8 N4 . . . . 0.72(10) ?
C7 N1 C8 N2 . . . . 176.72(9) ?
C7 N1 C8 N4 . . . . -2.74(14) ?
N3 N4 C8 N2 . . . . -0.13(11) ?
C1 N4 C8 N2 . . . . -178.56(8) ?
N3 N4 C8 N1 . . . . 179.43(8) ?
C1 N4 C8 N1 . . . . 1.00(14) ?
N4 N3 C9 N2 . . . . 1.08(11) ?
C8 N2 C9 N3 . . . . -1.16(11) ?
